data_2242309
loop_
_publ_author_name
'Neumann, Tristan'
'Jess, Inke'
'N\"ather, Christian'

_publ_section_title
;
 Crystal structures of
 tetrakis(pyridine-4-thioamide-\k<i>N</i>)bis(thiocyanato-\k<i>N</i>)cobalt(II)
 monohydrate and
 bis(pyridine-4-thioamide-\k<i>N</i>)bis(thiocyanato-\k<i>N</i>)zinc(II)
;
_journal_coeditor_code WM5430
_journal_issue 2
_journal_name_full 'Acta Crystallographica Section E'
_journal_page_first 141
_journal_page_last 146
_journal_paper_doi 10.1107/S205698901800021X
_journal_volume 74
_journal_year 2018
_chemical_formula_iupac '[Co (N C S)2 (C6 H6 N2 S)4], H2 O'
_chemical_formula_moiety 'C26 H24 Co N10 S6, H2 O'
_chemical_formula_sum 'C26 H26 Co N10 O S6'
_chemical_formula_weight 745.89
_chemical_name_systematic
;
Tetrakis(pyridine-4-thioamide-\k<i>N</i>)bis(thiocyanato-\k<i>N</i>)cobalt(II)
monohydrate
;
_space_group_crystal_system monoclinic
_space_group_IT_number 14
_space_group_name_Hall '-P 2yn'
_space_group_name_H-M_alt 'P 1 21/n 1'
_symmetry_space_group_name_Hall '-P 2yn'
_symmetry_space_group_name_H-M 'P 1 21/n 1'
_atom_sites_solution_hydrogens mixed
_audit_creation_method SHELXL-2014
_cell_angle_alpha 90
_cell_angle_beta 100.763(2)
_cell_angle_gamma 90
_cell_formula_units_Z 4
_cell_length_a 10.9256(2)
_cell_length_b 12.9595(6)
_cell_length_c 24.1116(6)
_cell_measurement_reflns_used 7301
_cell_measurement_temperature 200(2)
_cell_measurement_theta_max 54.0
_cell_measurement_theta_min 3.1
_cell_volume 3353.91(19)
_computing_cell_refinement
;
<i>X-AREA</i> (Stoe, 2008)
;
_computing_data_collection
;
<i>X-AREA</i> (Stoe, 2008)
;
_computing_data_reduction
;
<i>X-AREA</i> (Stoe, 2008)
;
_computing_molecular_graphics
;
DIAMOND (Brandenburg, 1990)
;
_computing_publication_material
;
publCIF (Westrip, 2010)
;
_computing_structure_refinement
;
SHELXL2014 (Sheldrick, 2015)
;
_computing_structure_solution
;
SHELXS97 (Sheldrick, 2008)
;
_diffrn_ambient_temperature 200(2)
_diffrn_measured_fraction_theta_full 0.997
_diffrn_measured_fraction_theta_max 0.997
_diffrn_measurement_device_type 'Stoe IPDS-2'
_diffrn_measurement_method 'Omega scans'
_diffrn_radiation_type MoK\a
_diffrn_radiation_wavelength 0.71073
_diffrn_reflns_av_R_equivalents 0.0306
_diffrn_reflns_limit_h_max 13
_diffrn_reflns_limit_h_min -13
_diffrn_reflns_limit_k_max 16
_diffrn_reflns_limit_k_min -16
_diffrn_reflns_limit_l_max 30
_diffrn_reflns_limit_l_min -30
_diffrn_reflns_number 35796
_diffrn_reflns_theta_full 25.242
_diffrn_reflns_theta_max 26.999
_diffrn_reflns_theta_min 1.719
_exptl_absorpt_coefficient_mu 0.924
_exptl_absorpt_correction_T_max 0.8864
_exptl_absorpt_correction_T_min 0.7873
_exptl_absorpt_correction_type numerical
_exptl_absorpt_process_details
;
(<i>X-RED32</i> and <i>X-SHAPE</i>; Stoe, 2008)
;
_exptl_crystal_colour 'light red'
_exptl_crystal_density_diffrn 1.477
_exptl_crystal_description block
_exptl_crystal_F_000 1532
_exptl_crystal_size_max 0.18
_exptl_crystal_size_mid 0.14
_exptl_crystal_size_min 0.11
_refine_diff_density_max 0.366
_refine_diff_density_min -0.378
_refine_ls_extinction_method none
_refine_ls_goodness_of_fit_ref 1.068
_refine_ls_hydrogen_treatment constr
_refine_ls_matrix_type full
_refine_ls_number_parameters 397
_refine_ls_number_reflns 7301
_refine_ls_number_restraints 0
_refine_ls_restrained_S_all 1.068
_refine_ls_R_factor_all 0.0450
_refine_ls_R_factor_gt 0.0356
_refine_ls_shift/su_max 0.001
_refine_ls_shift/su_mean 0.000
_refine_ls_structure_factor_coef Fsqd
_refine_ls_weighting_details 'w=1/[\s^2^(Fo^2^)+(0.0330P)^2^+1.8302P] where P=(Fo^2^+2Fc^2^)/3'
_refine_ls_weighting_scheme calc
_refine_ls_wR_factor_gt 0.0748
_refine_ls_wR_factor_ref 0.0782
_reflns_number_gt 6291
_reflns_number_total 7301
_reflns_threshold_expression 'I > 2\s(I)'
_cod_data_source_file wm5430sup1.cif
_cod_data_source_block 1
_cod_original_formula_sum 'C26 H26 Co1 N10 O1 S6'
_cod_database_code 2242309
_shelx_space_group_comment
;
The symmetry employed for this shelxl refinement is uniquely defined
by the following loop, which should always be used as a source of
symmetry information in preference to the above space-group names.
They are only intended as comments.
;
_shelxl_version_number 2.014

loop_
_space_group_symop_operation_xyz
'x, y, z'
'-x+1/2, y+1/2, -z+1/2'
'-x, -y, -z'
'x-1/2, -y-1/2, z-1/2'

loop_
_atom_site_type_symbol
_atom_site_label
_atom_site_fract_x
_atom_site_fract_y
_atom_site_fract_z
_atom_site_U_iso_or_equiv
_atom_site_adp_type
_atom_site_calc_flag
_atom_site_occupancy
Co Co1 0.56386(2) 0.32716(2) 0.65116(2) 0.02828(7) Uani d 1
N N1 0.50992(16) 0.18701(14) 0.68256(8) 0.0350(4) Uani d 1
C C1 0.50476(18) 0.11498(17) 0.71023(9) 0.0334(4) Uani d 1
S S1 0.49655(7) 0.01363(5) 0.74981(3) 0.05452(17) Uani d 1
N N2 0.62178(16) 0.47098(14) 0.62584(8) 0.0362(4) Uani d 1
C C2 0.65867(18) 0.55240(17) 0.61831(9) 0.0340(4) Uani d 1
S S2 0.71112(5) 0.66765(5) 0.60707(3) 0.05095(16) Uani d 1
N N11 0.37335(14) 0.35882(13) 0.61109(7) 0.0310(3) Uani d 1
C C11 0.30074(18) 0.28333(16) 0.58515(9) 0.0353(4) Uani d 1
H H11 0.3365 0.2171 0.5823 0.042 Uiso calc 1
C C12 0.17590(18) 0.29742(16) 0.56226(9) 0.0356(4) Uani d 1
H H12 0.1281 0.2420 0.5436 0.043 Uiso calc 1
C C13 0.12101(17) 0.39272(15) 0.56661(8) 0.0284(4) Uani d 1
C C14 0.19731(19) 0.47126(16) 0.59235(10) 0.0383(5) Uani d 1
H H14 0.1644 0.5384 0.5955 0.046 Uiso calc 1
C C15 0.32153(19) 0.45127(17) 0.61330(10) 0.0388(5) Uani d 1
H H15 0.3726 0.5064 0.6302 0.047 Uiso calc 1
C C16 -0.01659(17) 0.40709(15) 0.54605(8) 0.0309(4) Uani d 1
S S16 -0.10407(5) 0.31858(4) 0.50805(2) 0.03728(12) Uani d 1
N N16 -0.06492(15) 0.49408(14) 0.56133(8) 0.0361(4) Uani d 1
H H1N -0.1449 0.5073 0.5508 0.054 Uiso d 1
H H2N -0.0220 0.5408 0.5833 0.054 Uiso d 1
N N21 0.53727(15) 0.39399(13) 0.73071(7) 0.0318(3) Uani d 1
C C21 0.43666(18) 0.37052(17) 0.75246(9) 0.0348(4) Uani d 1
H H21 0.3684 0.3381 0.7286 0.042 Uiso calc 1
C C22 0.42671(19) 0.39088(17) 0.80772(9) 0.0344(4) Uani d 1
H H22 0.3534 0.3730 0.8214 0.041 Uiso calc 1
C C23 0.52596(18) 0.43786(15) 0.84273(8) 0.0305(4) Uani d 1
C C24 0.62852(19) 0.46660(17) 0.82001(9) 0.0354(4) Uani d 1
H H24 0.6963 0.5020 0.8425 0.042 Uiso calc 1
C C25 0.63077(19) 0.44304(16) 0.76421(9) 0.0337(4) Uani d 1
H H25 0.7017 0.4625 0.7491 0.040 Uiso calc 1
C C26 0.51995(18) 0.45985(16) 0.90307(8) 0.0322(4) Uani d 1
S S26 0.53825(5) 0.58106(4) 0.92626(2) 0.03722(12) Uani d 1
N N26 0.49702(18) 0.38057(14) 0.93325(8) 0.0396(4) Uani d 1
H H3N 0.4892 0.3904 0.9685 0.059 Uiso d 1
H H4N 0.4850 0.3200 0.9167 0.059 Uiso d 1
N N31 0.75564(14) 0.28842(13) 0.68796(7) 0.0302(3) Uani d 1
C C31 0.78932(18) 0.23749(16) 0.73696(8) 0.0333(4) Uani d 1
H H31 0.7276 0.2243 0.7591 0.040 Uiso calc 1
C C32 0.90894(18) 0.20355(16) 0.75667(9) 0.0328(4) Uani d 1
H H32 0.9293 0.1692 0.7920 0.039 Uiso calc 1
C C33 0.99949(17) 0.22025(15) 0.72412(8) 0.0298(4) Uani d 1
C C34 0.96583(18) 0.27467(16) 0.67424(8) 0.0322(4) Uani d 1
H H34 1.0257 0.2890 0.6513 0.039 Uiso calc 1
C C35 0.84442(18) 0.30784(16) 0.65808(8) 0.0323(4) Uani d 1
H H35 0.8229 0.3463 0.6241 0.039 Uiso calc 1
C C36 1.12841(18) 0.17958(16) 0.74238(9) 0.0344(4) Uani d 1
S S36 1.19683(5) 0.18531(5) 0.80975(3) 0.04698(14) Uani d 1
N N36 1.18076(17) 0.14209(16) 0.70151(9) 0.0458(5) Uani d 1
H H5N 1.1414 0.1379 0.6662 0.069 Uiso d 1
H H6N 1.2580 0.1195 0.7067 0.069 Uiso d 1
N N41 0.58869(15) 0.25150(13) 0.57362(7) 0.0324(4) Uani d 1
C C41 0.6140(2) 0.15032(17) 0.57289(9) 0.0396(5) Uani d 1
H H41 0.6274 0.1137 0.6076 0.048 Uiso calc 1
C C42 0.6215(2) 0.09683(18) 0.52419(9) 0.0403(5) Uani d 1
H H42 0.6413 0.0254 0.5257 0.048 Uiso calc 1
C C43 0.59981(17) 0.14867(17) 0.47296(9) 0.0337(4) Uani d 1
C C44 0.57594(19) 0.25345(17) 0.47372(9) 0.0364(4) Uani d 1
H H44 0.5627 0.2920 0.4396 0.044 Uiso calc 1
C C45 0.57158(19) 0.30155(16) 0.52443(9) 0.0345(4) Uani d 1
H H45 0.5556 0.3736 0.5243 0.041 Uiso calc 1
C C46 0.60338(19) 0.09230(17) 0.41907(9) 0.0374(5) Uani d 1
S S46 0.70646(6) 0.00009(5) 0.41673(3) 0.05019(15) Uani d 1
N N46 0.51894(19) 0.12246(17) 0.37506(8) 0.0481(5) Uani d 1
H H7N 0.4664 0.1733 0.3767 0.072 Uiso d 1
H H8N 0.5204 0.0945 0.3419 0.072 Uiso d 1
O O1 0.01279(14) 0.67371(12) 0.63019(7) 0.0425(4) Uani d 1
H H2O1 0.0695 0.6686 0.6588 0.064 Uiso d 1
H H1O1 -0.0504 0.6648 0.6448 0.064 Uiso d 1

loop_
_atom_site_aniso_label
_atom_site_aniso_U_11
_atom_site_aniso_U_22
_atom_site_aniso_U_33
_atom_site_aniso_U_12
_atom_site_aniso_U_13
_atom_site_aniso_U_23
Co1 0.02703(12) 0.03082(14) 0.02647(13) 0.00297(10) 0.00368(9) -0.00167(10)
N1 0.0347(8) 0.0343(9) 0.0356(9) -0.0011(7) 0.0053(7) -0.0004(7)
C1 0.0310(9) 0.0368(11) 0.0320(10) 0.0019(8) 0.0050(8) -0.0077(9)
S1 0.0897(5) 0.0383(3) 0.0367(3) -0.0010(3) 0.0148(3) 0.0037(2)
N2 0.0357(9) 0.0364(10) 0.0364(9) 0.0014(7) 0.0068(7) 0.0007(7)
C2 0.0276(9) 0.0423(12) 0.0330(10) 0.0064(8) 0.0076(8) 0.0012(9)
S2 0.0403(3) 0.0413(3) 0.0735(4) 0.0019(2) 0.0164(3) 0.0135(3)
N11 0.0283(8) 0.0305(8) 0.0332(9) 0.0038(6) 0.0033(6) -0.0007(7)
C11 0.0310(10) 0.0292(10) 0.0449(12) 0.0031(8) 0.0050(8) -0.0045(9)
C12 0.0305(9) 0.0309(11) 0.0448(12) -0.0018(8) 0.0056(8) -0.0040(9)
C13 0.0289(9) 0.0295(10) 0.0271(9) 0.0004(7) 0.0060(7) 0.0030(7)
C14 0.0341(10) 0.0283(10) 0.0496(13) 0.0050(8) 0.0002(9) -0.0029(9)
C15 0.0327(10) 0.0311(11) 0.0492(13) 0.0029(8) -0.0010(9) -0.0074(9)
C16 0.0309(9) 0.0316(10) 0.0311(10) -0.0001(8) 0.0079(8) 0.0065(8)
S16 0.0319(2) 0.0361(3) 0.0416(3) -0.0025(2) 0.0012(2) -0.0011(2)
N16 0.0287(8) 0.0348(9) 0.0441(10) 0.0032(7) 0.0056(7) -0.0021(8)
N21 0.0340(8) 0.0332(9) 0.0291(8) 0.0002(7) 0.0083(7) -0.0033(7)
C21 0.0311(9) 0.0407(11) 0.0331(10) -0.0035(8) 0.0073(8) -0.0054(9)
C22 0.0330(9) 0.0380(11) 0.0337(10) -0.0050(8) 0.0104(8) -0.0022(8)
C23 0.0365(10) 0.0264(9) 0.0297(10) 0.0024(8) 0.0089(8) 0.0009(7)
C24 0.0363(10) 0.0363(11) 0.0337(10) -0.0074(8) 0.0069(8) -0.0058(8)
C25 0.0352(10) 0.0350(11) 0.0333(10) -0.0051(8) 0.0121(8) -0.0050(8)
C26 0.0344(10) 0.0342(11) 0.0284(10) 0.0009(8) 0.0070(8) 0.0004(8)
S26 0.0519(3) 0.0308(3) 0.0302(2) -0.0042(2) 0.0112(2) -0.0028(2)
N26 0.0589(11) 0.0319(9) 0.0301(9) -0.0003(8) 0.0136(8) 0.0011(7)
N31 0.0277(7) 0.0349(9) 0.0278(8) 0.0033(7) 0.0047(6) 0.0004(7)
C31 0.0301(9) 0.0403(11) 0.0297(10) -0.0003(8) 0.0060(7) 0.0031(8)
C32 0.0316(9) 0.0362(11) 0.0292(10) 0.0002(8) 0.0022(8) 0.0037(8)
C33 0.0277(9) 0.0268(9) 0.0338(10) -0.0011(7) 0.0028(7) -0.0025(8)
C34 0.0307(9) 0.0355(11) 0.0316(10) 0.0008(8) 0.0084(8) 0.0008(8)
C35 0.0329(9) 0.0369(11) 0.0274(9) 0.0022(8) 0.0062(7) 0.0021(8)
C36 0.0276(9) 0.0282(10) 0.0461(12) -0.0017(8) 0.0032(8) 0.0020(9)
S36 0.0340(3) 0.0548(4) 0.0469(3) 0.0003(2) -0.0058(2) 0.0079(3)
N36 0.0307(9) 0.0502(12) 0.0555(12) 0.0077(8) 0.0058(8) -0.0066(9)
N41 0.0303(8) 0.0368(9) 0.0290(8) 0.0061(7) 0.0031(6) -0.0039(7)
C41 0.0467(12) 0.0394(12) 0.0323(11) 0.0134(9) 0.0062(9) 0.0002(9)
C42 0.0440(11) 0.0372(12) 0.0398(12) 0.0080(9) 0.0079(9) -0.0042(9)
C43 0.0269(9) 0.0396(11) 0.0341(10) -0.0016(8) 0.0048(8) -0.0067(8)
C44 0.0373(10) 0.0389(11) 0.0325(10) -0.0009(9) 0.0050(8) -0.0018(9)
C45 0.0354(10) 0.0342(11) 0.0327(10) 0.0012(8) 0.0034(8) -0.0025(8)
C46 0.0373(10) 0.0399(12) 0.0367(11) -0.0070(9) 0.0111(9) -0.0066(9)
S46 0.0470(3) 0.0524(4) 0.0524(4) 0.0055(3) 0.0126(3) -0.0179(3)
N46 0.0593(12) 0.0506(12) 0.0334(10) 0.0037(10) 0.0060(9) -0.0092(9)
O1 0.0393(8) 0.0445(9) 0.0423(9) -0.0037(7) 0.0037(7) -0.0009(7)

loop_
_atom_type_symbol
_atom_type_description
_atom_type_scat_dispersion_real
_atom_type_scat_dispersion_imag
_atom_type_scat_source
C C 0.0033 0.0016 'International Tables Vol C Tables 4.2.6.8 and 6.1.1.4'
H H 0.0000 0.0000 'International Tables Vol C Tables 4.2.6.8 and 6.1.1.4'
N N 0.0061 0.0033 'International Tables Vol C Tables 4.2.6.8 and 6.1.1.4'
S S 0.1246 0.1234 'International Tables Vol C Tables 4.2.6.8 and 6.1.1.4'
Co Co 0.3494 0.9721 'International Tables Vol C Tables 4.2.6.8 and 6.1.1.4'
O O 0.0106 0.0060 'International Tables Vol C Tables 4.2.6.8 and 6.1.1.4'

loop_
_geom_angle_atom_site_label_1
_geom_angle_atom_site_label_2
_geom_angle_atom_site_label_3
_geom_angle
_geom_angle_publ_flag
N1 Co1 N2 175.82(7) y
N1 Co1 N11 90.78(7) y
N2 Co1 N11 91.08(7) y
N1 Co1 N41 90.49(7) y
N2 Co1 N41 93.31(7) y
N11 Co1 N41 88.03(6) y
N1 Co1 N21 86.18(7) y
N2 Co1 N21 90.00(7) y
N11 Co1 N21 92.44(6) y
N41 Co1 N21 176.64(7) y
N1 Co1 N31 88.11(7) y
N2 Co1 N31 90.22(7) y
N11 Co1 N31 176.76(6) y
N41 Co1 N31 88.93(6) y
N21 Co1 N31 90.53(6) y
C1 N1 Co1 163.19(17) ?
N1 C1 S1 179.4(2) ?
C2 N2 Co1 172.22(18) ?
N2 C2 S2 179.5(2) ?
C15 N11 C11 117.21(17) ?
C15 N11 Co1 122.27(14) ?
C11 N11 Co1 120.44(13) ?
N11 C11 C12 122.93(19) ?
N11 C11 H11 118.5 ?
C12 C11 H11 118.5 ?
C11 C12 C13 119.70(19) ?
C11 C12 H12 120.1 ?
C13 C12 H12 120.1 ?
C12 C13 C14 117.11(18) ?
C12 C13 C16 120.37(18) ?
C14 C13 C16 122.48(18) ?
C15 C14 C13 119.58(19) ?
C15 C14 H14 120.2 ?
C13 C14 H14 120.2 ?
N11 C15 C14 123.4(2) ?
N11 C15 H15 118.3 ?
C14 C15 H15 118.3 ?
N16 C16 C13 116.05(18) ?
N16 C16 S16 121.60(15) ?
C13 C16 S16 122.33(15) ?
C16 N16 H1N 120.7 ?
C16 N16 H2N 123.8 ?
H1N N16 H2N 115.4 ?
C21 N21 C25 117.49(17) ?
C21 N21 Co1 120.68(14) ?
C25 N21 Co1 120.61(13) ?
N21 C21 C22 123.54(19) ?
N21 C21 H21 118.2 ?
C22 C21 H21 118.2 ?
C21 C22 C23 118.55(18) ?
C21 C22 H22 120.7 ?
C23 C22 H22 120.7 ?
C22 C23 C24 118.41(18) ?
C22 C23 C26 120.34(17) ?
C24 C23 C26 121.22(18) ?
C25 C24 C23 119.14(19) ?
C25 C24 H24 120.4 ?
C23 C24 H24 120.4 ?
N21 C25 C24 122.76(18) ?
N21 C25 H25 118.6 ?
C24 C25 H25 118.6 ?
N26 C26 C23 116.01(18) ?
N26 C26 S26 125.19(16) ?
C23 C26 S26 118.78(15) ?
C26 N26 H3N 119.2 ?
C26 N26 H4N 118.4 ?
H3N N26 H4N 122.3 ?
C35 N31 C31 117.37(17) ?
C35 N31 Co1 118.52(13) ?
C31 N31 Co1 123.83(13) ?
N31 C31 C32 123.17(18) ?
N31 C31 H31 118.4 ?
C32 C31 H31 118.4 ?
C31 C32 C33 119.03(18) ?
C31 C32 H32 120.5 ?
C33 C32 H32 120.5 ?
C34 C33 C32 117.95(17) ?
C34 C33 C36 121.32(18) ?
C32 C33 C36 120.73(18) ?
C35 C34 C33 119.33(18) ?
C35 C34 H34 120.3 ?
C33 C34 H34 120.3 ?
N31 C35 C34 123.07(18) ?
N31 C35 H35 118.5 ?
C34 C35 H35 118.5 ?
N36 C36 C33 115.24(19) ?
N36 C36 S36 124.65(16) ?
C33 C36 S36 120.10(16) ?
C36 N36 H5N 122.8 ?
C36 N36 H6N 123.6 ?
H5N N36 H6N 113.6 ?
C45 N41 C41 117.31(18) ?
C45 N41 Co1 121.76(14) ?
C41 N41 Co1 120.79(14) ?
N41 C41 C42 123.2(2) ?
N41 C41 H41 118.4 ?
C42 C41 H41 118.4 ?
C41 C42 C43 119.2(2) ?
C41 C42 H42 120.4 ?
C43 C42 H42 120.4 ?
C44 C43 C42 117.70(19) ?
C44 C43 C46 121.7(2) ?
C42 C43 C46 120.6(2) ?
C45 C44 C43 119.5(2) ?
C45 C44 H44 120.2 ?
C43 C44 H44 120.2 ?
N41 C45 C44 123.1(2) ?
N41 C45 H45 118.5 ?
C44 C45 H45 118.5 ?
N46 C46 C43 115.02(19) ?
N46 C46 S46 124.22(17) ?
C43 C46 S46 120.76(17) ?
C46 N46 H7N 123.1 ?
C46 N46 H8N 118.4 ?
H7N N46 H8N 118.1 ?
H2O1 O1 H1O1 100.5 ?

loop_
_geom_bond_atom_site_label_1
_geom_bond_atom_site_label_2
_geom_bond_distance
_geom_bond_publ_flag
Co1 N1 2.0944(18) y
Co1 N2 2.0956(19) y
Co1 N11 2.1640(16) y
Co1 N41 2.1723(16) y
Co1 N21 2.1730(16) y
Co1 N31 2.1761(16) y
N1 C1 1.155(3) ?
C1 S1 1.636(2) ?
N2 C2 1.156(3) ?
C2 S2 1.640(2) ?
N11 C15 1.331(3) ?
N11 C11 1.339(3) ?
C11 C12 1.385(3) ?
C11 H11 0.9500 ?
C12 C13 1.385(3) ?
C12 H12 0.9500 ?
C13 C14 1.387(3) ?
C13 C16 1.504(3) ?
C14 C15 1.381(3) ?
C14 H14 0.9500 ?
C15 H15 0.9500 ?
C16 N16 1.326(3) ?
C16 S16 1.656(2) ?
N16 H1N 0.8799 ?
N16 H2N 0.8800 ?
N21 C21 1.338(3) ?
N21 C25 1.339(3) ?
C21 C22 1.382(3) ?
C21 H21 0.9500 ?
C22 C23 1.385(3) ?
C22 H22 0.9500 ?
C23 C24 1.387(3) ?
C23 C26 1.496(3) ?
C24 C25 1.384(3) ?
C24 H24 0.9500 ?
C25 H25 0.9500 ?
C26 N26 1.310(3) ?
C26 S26 1.667(2) ?
N26 H3N 0.8801 ?
N26 H4N 0.8800 ?
N31 C35 1.336(2) ?
N31 C31 1.343(3) ?
C31 C32 1.377(3) ?
C31 H31 0.9500 ?
C32 C33 1.390(3) ?
C32 H32 0.9500 ?
C33 C34 1.384(3) ?
C33 C36 1.491(3) ?
C34 C35 1.380(3) ?
C34 H34 0.9500 ?
C35 H35 0.9500 ?
C36 N36 1.321(3) ?
C36 S36 1.658(2) ?
N36 H5N 0.8803 ?
N36 H6N 0.8800 ?
N41 C45 1.334(3) ?
N41 C41 1.341(3) ?
C41 C42 1.379(3) ?
C41 H41 0.9500 ?
C42 C43 1.387(3) ?
C42 H42 0.9500 ?
C43 C44 1.384(3) ?
C43 C46 1.497(3) ?
C44 C45 1.381(3) ?
C44 H44 0.9500 ?
C45 H45 0.9500 ?
C46 N46 1.328(3) ?
C46 S46 1.650(2) ?
N46 H7N 0.8800 ?
N46 H8N 0.8802 ?
O1 H2O1 0.8400 ?
O1 H1O1 0.8400 ?

loop_
_geom_hbond_atom_site_label_D
_geom_hbond_atom_site_label_H
_geom_hbond_atom_site_label_A
_geom_hbond_site_symmetry_A
_geom_hbond_distance_DH
_geom_hbond_distance_HA
_geom_hbond_distance_DA
_geom_hbond_angle_DHA
C11 H11 S46 3_656 0.95 2.85 3.674(2) 145.0
C12 H12 S26 2_546 0.95 2.94 3.695(2) 136.8
C14 H14 O1 . 0.95 2.65 3.531(3) 154.1
C15 H15 S36 2_656 0.95 2.91 3.581(2) 128.7
N16 H2N O1 . 0.88 2.06 2.893(2) 158.5
C22 H22 S36 1_455 0.95 2.96 3.668(2) 132.7
N26 H3N S26 3_667 0.88 2.64 3.5155(18) 179.0
N26 H4N O1 2_546 0.88 2.21 3.078(2) 169.5
N36 H5N S26 2_646 0.88 2.78 3.618(2) 159.3
N36 H6N S1 1_655 0.88 2.96 3.812(2) 164.5
C41 H41 N1 . 0.95 2.58 3.104(3) 114.7
N46 H7N S2 3_666 0.88 2.91 3.782(2) 174.1
N46 H8N S1 3_656 0.88 2.60 3.466(2) 170.2
O1 H2O1 S36 2_656 0.84 2.53 3.2356(16) 141.9
O1 H1O1 S2 1_455 0.84 2.59 3.2394(16) 134.5

_cod_database_fobs_code 2242309
